data_1569378
loop_
_publ_author_name
'Ichimaru, Yoshimi'
'Kato, Koichi'
'Sugiura, Kirara'
'Ogawa, Sarina'
'Jin, Wanchun'
'Kurihara, Masaaki'
'Yamaguchi, Yoshihiro'
'Imai, Masanori'
'Kurosaki, Hiromasa'

_publ_section_title
;
 Aqua{\m-1,4-bis[(1,4,7,10-tetraazacyclododecan-1-yl)methyl]benzene}(nitrato-\kO)dicopper(II)
 tris(nitrate) trihydrate
;
_journal_coeditor_code ZL4054
_journal_issue 6
_journal_name_full IUCrData
_journal_paper_doi 10.1107/S2414314623004625
_journal_volume 8
_journal_year 2023
_chemical_absolute_configuration syn
_chemical_formula_iupac '[Cu2 (N O3) (C24 H46 N8) (H2 O)] (N O3)3, 3H2 O'
_chemical_formula_moiety 'C24 H48 Cu2 N9 O4 3+, 3(N O3 -), 3(H2 O)'
_chemical_formula_sum 'C24 H54 Cu2 N12 O16'
_chemical_formula_weight 893.87
_chemical_name_systematic
'Aqua{\m-1,4-bis[(1,4,7,10-tetraazacyclododecan-1-yl)methyl]benzene}(nitrato-\k<i>O</i>)dicopper(II) tris(nitrate) trihydrate'
_space_group_crystal_system orthorhombic
_space_group_IT_number 19
_space_group_name_Hall 'P 2ac 2ab'
_space_group_name_H-M_alt 'P 21 21 21'
_atom_sites_solution_hydrogens mixed
_audit_creation_method
;
Olex2 1.3
(compiled 2020.11.12 svn.r5f609507 for OlexSys, GUI svn.r6408)
;
_cell_angle_alpha 90
_cell_angle_beta 90
_cell_angle_gamma 90
_cell_formula_units_Z 4
_cell_length_a 14.9788(2)
_cell_length_b 15.3455(2)
_cell_length_c 16.2948(2)
_cell_measurement_reflns_used 16388
_cell_measurement_temperature 93.25
_cell_measurement_theta_max 68.2240
_cell_measurement_theta_min 2.7200
_cell_volume 3745.48(8)
_computing_cell_refinement
;
CrysAlisPro 1.171.42.55a (Rigaku OD, 2022)
;
_computing_data_collection
;
CrysAlisPro 1.171.42.55a (Rigaku OD, 2022)
;
_computing_data_reduction
;
CrysAlisPro 1.171.42.55a (Rigaku OD, 2022)
;
_computing_molecular_graphics
;
Olex2 1.3 (Dolomanov <i>et al.</i>,  2009)
;
_computing_publication_material
;
Olex2 1.3 (Dolomanov <i>et al.</i>,  2009)
;
_computing_structure_refinement
;
<i>SHELXL2018/3</i> (Sheldrick, 2015b)
;
_computing_structure_solution
;
<i>SHELXT2018/2</i> (Sheldrick, 2015a)
;
_diffrn_ambient_temperature 93.25
_diffrn_detector 'Rigaku HyPix-3000 area detector'
_diffrn_detector_area_resol_mean 10.0
_diffrn_measured_fraction_theta_full 0.987
_diffrn_measured_fraction_theta_max 0.983
_diffrn_measurement_device 'four-circle diffractometer'
_diffrn_measurement_device_type 'Rigaku XtaLAB Synergy-i'
_diffrn_measurement_method '\w scans'
_diffrn_radiation_monochromator 'multi-layer mirror optics'
_diffrn_radiation_probe x-ray
_diffrn_radiation_type 'Cu K\a'
_diffrn_radiation_wavelength 1.54184
_diffrn_reflns_av_R_equivalents 0.0465
_diffrn_reflns_av_unetI/netI 0.0416
_diffrn_reflns_limit_h_max 18
_diffrn_reflns_limit_h_min -16
_diffrn_reflns_limit_k_max 18
_diffrn_reflns_limit_k_min -18
_diffrn_reflns_limit_l_max 19
_diffrn_reflns_limit_l_min -19
_diffrn_reflns_number 19219
_diffrn_reflns_theta_full 67.684
_diffrn_reflns_theta_max 68.436
_diffrn_reflns_theta_min 3.957
_diffrn_source 'microfocus sealed X-ray tube'
_exptl_absorpt_coefficient_mu 2.144
_exptl_absorpt_correction_T_max 1.00000
_exptl_absorpt_correction_T_min 0.50473
_exptl_absorpt_correction_type multi-scan
_exptl_absorpt_process_details
;
(CrysAlisPro; Rigaku OD, 2022)
;
_exptl_crystal_colour blue
_exptl_crystal_density_diffrn 1.585
_exptl_crystal_description block
_exptl_crystal_F_000 1872
_exptl_crystal_size_max 0.55
_exptl_crystal_size_mid 0.45
_exptl_crystal_size_min 0.17
_refine_diff_density_max 1.083
_refine_diff_density_min -0.526
_refine_ls_abs_structure_details
;
 Refined as an inversion twin
;
_refine_ls_abs_structure_Flack 0.36(5)
_refine_ls_extinction_method none
_refine_ls_goodness_of_fit_ref 1.063
_refine_ls_hydrogen_treatment mixed
_refine_ls_matrix_type full
_refine_ls_number_parameters 530
_refine_ls_number_reflns 6617
_refine_ls_number_restraints 20
_refine_ls_restrained_S_all 1.062
_refine_ls_R_factor_all 0.0535
_refine_ls_R_factor_gt 0.0458
_refine_ls_shift/su_max 0.000
_refine_ls_shift/su_mean 0.000
_refine_ls_structure_factor_coef Fsqd
_refine_ls_weighting_details 'w=1/[\s^2^(Fo^2^)+(0.0781P)^2^+6.1629P] where P=(Fo^2^+2Fc^2^)/3'
_refine_ls_weighting_scheme calc
_refine_ls_wR_factor_gt 0.1219
_refine_ls_wR_factor_ref 0.1390
_reflns_number_gt 6227
_reflns_number_total 6617
_reflns_threshold_expression 'I > 2\s(I)'
_cod_data_source_file zl4054.cif
_cod_data_source_block I
_cod_database_code 1569378
_shelx_space_group_comment
;
The symmetry employed for this shelxl refinement is uniquely defined
by the following loop, which should always be used as a source of
symmetry information in preference to the above space-group names.
They are only intended as comments.
;
_shelx_estimated_absorpt_t_min 0.385
_shelx_estimated_absorpt_t_max 0.712

loop_
_space_group_symop_operation_xyz
'x, y, z'
'-x+1/2, -y, z+1/2'
'-x, y+1/2, -z+1/2'
'x+1/2, -y+1/2, -z'

loop_
_atom_site_type_symbol
_atom_site_label
_atom_site_fract_x
_atom_site_fract_y
_atom_site_fract_z
_atom_site_U_iso_or_equiv
_atom_site_adp_type
_atom_site_calc_flag
_atom_site_occupancy
_atom_site_disorder_assembly
_atom_site_disorder_group
Cu Cu1 0.61491(6) 0.91479(5) 1.03500(5) 0.0204(2) Uani d 1 . .
Cu Cu2 0.88673(5) 0.58988(5) 0.45167(5) 0.0199(2) Uani d 1 . .
O O1 0.5665(3) 1.0063(3) 0.9436(4) 0.0473(14) Uani d 1 . .
O O2 0.4505(4) 1.0249(4) 1.0170(3) 0.0501(14) Uani d 1 . .
O O3 0.4515(4) 1.0675(4) 0.8898(3) 0.0472(14) Uani d 1 . .
O O4 0.9387(4) 0.4801(3) 0.5172(3) 0.0427(13) Uani d 1 . .
H H4A 0.904(4) 0.466(6) 0.556(4) 0.064 Uiso d 1 . .
H H4B 0.991(2) 0.472(7) 0.536(5) 0.064 Uiso d 1 . .
O O5 0.6792(4) 0.3885(3) 0.4561(3) 0.0452(13) Uani d 1 . .
O O6 0.7448(3) 0.4371(3) 0.5657(4) 0.0419(12) Uani d 1 . .
O O7 0.6407(3) 0.3400(3) 0.5752(3) 0.0403(12) Uani d 1 . .
O O8 0.9012(3) 0.4147(4) 0.6735(4) 0.0533(14) Uani d 1 . .
O O9 1.0375(4) 0.4523(4) 0.6687(4) 0.0524(14) Uani d 1 . .
O O10 0.9847(4) 0.3927(3) 0.7787(3) 0.0423(12) Uani d 1 . .
O O11 0.7641(3) 0.0649(3) 0.8984(3) 0.0365(11) Uani d 1 . .
O O12 0.8714(4) 0.1596(3) 0.8897(3) 0.0414(12) Uani d 1 . .
O O13 0.8682(4) 0.0673(4) 0.9896(3) 0.0584(17) Uani d 1 . .
O O14 0.7733(4) 0.2886(3) 0.6922(3) 0.0397(11) Uani d 1 . .
H H14A 0.819(3) 0.317(4) 0.705(4) 0.060 Uiso d 1 . .
H H14B 0.733(4) 0.324(4) 0.676(3) 0.060 Uiso d 1 . .
O O15 0.6749(3) 0.1819(3) 0.7925(3) 0.0331(10) Uani d 1 . .
H H15A 0.709(4) 0.217(4) 0.768(5) 0.050 Uiso d 1 . .
H H15B 0.705(4) 0.141(4) 0.812(5) 0.050 Uiso d 1 . .
O O16 0.5260(3) 0.0921(4) 0.7318(3) 0.0389(11) Uani d 1 . .
H H16C 0.570(4) 0.125(5) 0.730(5) 0.058 Uiso d 1 . .
H H16D 0.520(5) 0.076(6) 0.781(2) 0.058 Uiso d 1 . .
N N1 0.6821(3) 0.8349(3) 0.9539(3) 0.0208(10) Uani d 1 . .
N N2 0.5198(3) 0.8225(3) 1.0385(3) 0.0233(10) Uani d 1 . .
H H2 0.462(3) 0.833(4) 1.012(4) 0.028 Uiso d 1 . .
N N3 0.5738(4) 0.9472(3) 1.1495(3) 0.0260(11) Uani d 1 . .
H H3 0.547(4) 1.006(2) 1.148(5) 0.031 Uiso d 1 . .
N N4 0.7366(3) 0.9556(3) 1.0708(3) 0.0230(10) Uani d 1 . .
H H4 0.758(4) 1.007(3) 1.040(4) 0.028 Uiso d 1 . .
N N5 0.8166(3) 0.6661(3) 0.5318(3) 0.0190(10) Uani d 1 . .
N N6 0.9851(3) 0.6791(3) 0.4614(3) 0.0242(11) Uani d 1 . .
H H6 1.038(3) 0.649(4) 0.482(4) 0.029 Uiso d 1 . .
N N7 0.9393(4) 0.5610(3) 0.3409(3) 0.0268(11) Uani d 1 . .
H H7 0.957(5) 0.503(2) 0.324(5) 0.032 Uiso d 1 . .
N N8 0.7683(4) 0.5560(3) 0.4049(3) 0.0249(11) Uani d 1 . .
H H8 0.740(4) 0.506(3) 0.432(4) 0.030 Uiso d 1 . .
N N9 0.4899(4) 1.0309(4) 0.9475(4) 0.0314(12) Uani d 1 . .
N N10 0.6877(3) 0.3903(3) 0.5318(4) 0.0310(12) Uani d 1 . .
N N11 0.9758(4) 0.4207(4) 0.7080(3) 0.0295(12) Uani d 1 . .
N N12 0.8339(4) 0.0990(4) 0.9262(3) 0.0322(12) Uani d 1 . .
C C1 0.6497(4) 0.7470(4) 0.9795(4) 0.0226(13) Uani d 1 . .
H H1A 0.676124 0.731200 1.033150 0.027 Uiso calc 1 . .
H H1B 0.668615 0.702879 0.938650 0.027 Uiso calc 1 . .
C C2 0.5475(4) 0.7478(4) 0.9861(4) 0.0263(13) Uani d 1 . .
H H2A 0.520778 0.753505 0.930819 0.032 Uiso calc 1 . .
H H2B 0.526427 0.692444 1.010611 0.032 Uiso calc 1 . .
C C3 0.5102(4) 0.8018(5) 1.1271(4) 0.0287(14) Uani d 1 . .
H H3A 0.563534 0.770084 1.147014 0.034 Uiso calc 1 . .
H H3B 0.457054 0.764620 1.136172 0.034 Uiso calc 1 . .
C C4 0.5000(4) 0.8879(5) 1.1730(4) 0.0326(15) Uani d 1 . .
H H4C 0.441937 0.914948 1.159122 0.039 Uiso calc 1 . .
H H4D 0.501488 0.877340 1.232907 0.039 Uiso calc 1 . .
C C5 0.6569(4) 0.9380(4) 1.1996(4) 0.0300(14) Uani d 1 . .
H H5A 0.672719 0.875709 1.205537 0.036 Uiso calc 1 . .
H H5B 0.647460 0.962771 1.255041 0.036 Uiso calc 1 . .
C C6 0.7307(5) 0.9859(4) 1.1568(4) 0.0305(14) Uani d 1 . .
H H6A 0.718734 1.049316 1.158026 0.037 Uiso calc 1 . .
H H6B 0.788020 0.974994 1.185217 0.037 Uiso calc 1 . .
C C7 0.7924(4) 0.8762(4) 1.0597(4) 0.0248(12) Uani d 1 . .
H H7A 0.773451 0.830039 1.098373 0.030 Uiso calc 1 . .
H H7B 0.856026 0.889860 1.070183 0.030 Uiso calc 1 . .
C C8 0.7799(4) 0.8462(4) 0.9722(4) 0.0229(12) Uani d 1 . .
H H8A 0.805916 0.889639 0.934198 0.027 Uiso calc 1 . .
H H8B 0.811424 0.790146 0.963839 0.027 Uiso calc 1 . .
C C9 0.6623(4) 0.8556(4) 0.8665(3) 0.0233(12) Uani d 1 . .
H H9A 0.680441 0.916610 0.855953 0.028 Uiso calc 1 . .
H H9B 0.596932 0.852083 0.858382 0.028 Uiso calc 1 . .
C C10 0.7071(4) 0.7977(4) 0.8033(3) 0.0199(12) Uani d 1 . .
C C11 0.6632(4) 0.7253(4) 0.7716(3) 0.0230(12) Uani d 1 . .
H H11 0.605083 0.711175 0.790669 0.028 Uiso calc 1 . .
C C12 0.7033(4) 0.6736(4) 0.7124(3) 0.0218(12) Uani d 1 . .
H H12 0.672317 0.624829 0.690649 0.026 Uiso calc 1 . .
C C13 0.7893(4) 0.6932(4) 0.6846(3) 0.0189(11) Uani d 1 . .
C C14 0.8336(4) 0.7642(4) 0.7162(3) 0.0225(12) Uani d 1 . .
H H14 0.892253 0.777662 0.697892 0.027 Uiso calc 1 . .
C C15 0.7926(4) 0.8162(4) 0.7747(3) 0.0226(12) Uani d 1 . .
H H15 0.823535 0.865472 0.795792 0.027 Uiso calc 1 . .
C C16 0.8321(4) 0.6374(4) 0.6192(3) 0.0218(12) Uani d 1 . .
H H16A 0.897222 0.635855 0.629262 0.026 Uiso calc 1 . .
H H16B 0.809426 0.577091 0.625190 0.026 Uiso calc 1 . .
C C17 0.8537(4) 0.7544(4) 0.5142(3) 0.0200(12) Uani d 1 . .
H H17A 0.832624 0.796033 0.556322 0.024 Uiso calc 1 . .
H H17B 0.831839 0.774598 0.460073 0.024 Uiso calc 1 . .
C C18 0.9549(4) 0.7524(4) 0.5138(4) 0.0246(13) Uani d 1 . .
H H18A 0.978530 0.808125 0.492194 0.030 Uiso calc 1 . .
H H18B 0.977529 0.744618 0.570468 0.030 Uiso calc 1 . .
C C19 1.0034(4) 0.7033(5) 0.3757(4) 0.0303(15) Uani d 1 . .
H H19A 1.057911 0.739556 0.372507 0.036 Uiso calc 1 . .
H H19B 0.952808 0.737113 0.352941 0.036 Uiso calc 1 . .
C C20 1.0160(5) 0.6202(5) 0.3276(4) 0.0347(16) Uani d 1 . .
H H20A 1.021283 0.633910 0.268444 0.042 Uiso calc 1 . .
H H20B 1.071770 0.591116 0.345272 0.042 Uiso calc 1 . .
C C21 0.8636(4) 0.5745(4) 0.2841(3) 0.0277(13) Uani d 1 . .
H H21A 0.878321 0.550350 0.229443 0.033 Uiso calc 1 . .
H H21B 0.851715 0.637622 0.277868 0.033 Uiso calc 1 . .
C C22 0.7817(5) 0.5294(4) 0.3182(4) 0.0293(14) Uani d 1 . .
H H22A 0.728652 0.545398 0.285284 0.035 Uiso calc 1 . .
H H22B 0.789563 0.465434 0.315060 0.035 Uiso calc 1 . .
C C23 0.7142(4) 0.6365(4) 0.4163(3) 0.0245(13) Uani d 1 . .
H H23A 0.651252 0.625843 0.400546 0.029 Uiso calc 1 . .
H H23B 0.737992 0.684399 0.382023 0.029 Uiso calc 1 . .
C C24 0.7204(4) 0.6599(4) 0.5068(3) 0.0230(13) Uani d 1 . .
H H24A 0.690306 0.716319 0.516781 0.028 Uiso calc 1 . .
H H24B 0.690063 0.614774 0.540082 0.028 Uiso calc 1 . .

loop_
_atom_site_aniso_label
_atom_site_aniso_U_11
_atom_site_aniso_U_22
_atom_site_aniso_U_33
_atom_site_aniso_U_12
_atom_site_aniso_U_13
_atom_site_aniso_U_23
Cu1 0.0235(4) 0.0245(4) 0.0131(4) 0.0044(4) 0.0004(3) -0.0001(3)
Cu2 0.0227(4) 0.0239(4) 0.0131(4) 0.0004(4) 0.0014(3) -0.0011(3)
O1 0.033(3) 0.054(3) 0.055(4) 0.014(2) 0.004(2) 0.025(3)
O2 0.049(3) 0.066(3) 0.035(3) 0.014(3) 0.012(2) 0.011(3)
O3 0.044(3) 0.064(4) 0.034(3) 0.028(3) -0.002(2) 0.016(3)
O4 0.065(3) 0.038(3) 0.025(3) 0.019(3) -0.002(2) 0.004(2)
O5 0.048(3) 0.044(3) 0.043(3) -0.010(2) -0.016(3) 0.013(2)
O6 0.033(2) 0.037(2) 0.056(3) -0.004(2) -0.011(2) -0.006(2)
O7 0.036(3) 0.045(3) 0.039(3) -0.016(2) -0.006(2) 0.005(2)
O8 0.035(3) 0.068(3) 0.056(3) -0.012(3) -0.013(3) 0.015(3)
O9 0.038(3) 0.059(3) 0.061(4) -0.012(3) 0.004(3) 0.011(3)
O10 0.055(3) 0.043(3) 0.029(3) 0.000(2) -0.013(2) 0.006(2)
O11 0.032(2) 0.044(3) 0.033(3) -0.014(2) -0.009(2) 0.007(2)
O12 0.052(3) 0.043(3) 0.030(2) -0.019(2) -0.001(2) 0.005(2)
O13 0.057(3) 0.084(4) 0.035(3) -0.033(3) -0.021(3) 0.023(3)
O14 0.045(3) 0.038(2) 0.036(3) -0.002(2) 0.010(2) 0.002(2)
O15 0.030(2) 0.035(2) 0.034(3) -0.001(2) -0.002(2) 0.004(2)
O16 0.036(3) 0.047(3) 0.033(2) -0.012(2) 0.000(2) -0.004(2)
N1 0.023(2) 0.027(2) 0.013(2) 0.005(2) 0.0003(19) 0.0019(19)
N2 0.023(2) 0.035(3) 0.013(2) 0.007(2) -0.005(2) -0.002(2)
N3 0.028(3) 0.033(3) 0.017(2) 0.007(2) 0.002(2) 0.000(2)
N4 0.029(3) 0.026(2) 0.014(2) 0.001(2) -0.001(2) -0.001(2)
N5 0.019(2) 0.028(2) 0.010(2) -0.0010(19) 0.0015(18) -0.0020(19)
N6 0.024(2) 0.031(3) 0.017(2) 0.004(2) 0.003(2) 0.002(2)
N7 0.033(3) 0.030(3) 0.017(2) 0.005(2) 0.005(2) -0.001(2)
N8 0.032(3) 0.027(2) 0.016(2) -0.005(2) 0.000(2) 0.003(2)
N9 0.033(3) 0.028(3) 0.034(3) -0.001(2) -0.006(2) 0.006(2)
N10 0.022(2) 0.025(3) 0.046(3) -0.002(2) -0.002(2) -0.002(2)
N11 0.027(3) 0.033(3) 0.029(3) 0.002(2) -0.006(2) -0.004(2)
N12 0.035(3) 0.038(3) 0.023(3) -0.007(3) 0.000(2) 0.000(2)
C1 0.025(3) 0.024(3) 0.019(3) 0.007(2) 0.002(2) 0.001(2)
C2 0.026(3) 0.032(3) 0.021(3) 0.001(3) -0.005(2) -0.003(3)
C3 0.028(3) 0.037(4) 0.021(3) -0.001(3) 0.004(3) 0.003(3)
C4 0.035(4) 0.049(4) 0.014(3) 0.003(3) 0.006(3) 0.002(3)
C5 0.033(3) 0.039(3) 0.018(3) 0.001(3) 0.002(3) 0.000(2)
C6 0.040(4) 0.035(3) 0.017(3) -0.001(3) 0.001(3) -0.006(3)
C7 0.027(3) 0.033(3) 0.015(3) 0.004(2) -0.003(2) 0.000(2)
C8 0.019(3) 0.031(3) 0.019(3) 0.010(2) -0.002(2) 0.000(2)
C9 0.032(3) 0.028(3) 0.010(3) 0.008(3) -0.001(2) 0.003(2)
C10 0.028(3) 0.023(3) 0.009(2) 0.006(2) -0.006(2) 0.003(2)
C11 0.021(3) 0.034(3) 0.015(3) -0.001(2) -0.001(2) 0.005(2)
C12 0.024(3) 0.027(3) 0.015(3) -0.002(2) -0.001(2) -0.002(2)
C13 0.024(3) 0.023(3) 0.010(2) 0.000(2) -0.003(2) 0.003(2)
C14 0.027(3) 0.023(3) 0.018(3) 0.001(2) -0.001(2) 0.000(2)
C15 0.028(3) 0.030(3) 0.010(2) -0.003(2) 0.000(2) 0.000(2)
C16 0.027(3) 0.025(3) 0.013(3) 0.005(2) -0.003(2) -0.002(2)
C17 0.027(3) 0.021(3) 0.012(3) -0.001(2) -0.001(2) 0.002(2)
C18 0.028(3) 0.026(3) 0.020(3) -0.003(2) 0.003(2) -0.004(2)
C19 0.029(3) 0.041(4) 0.021(3) -0.007(3) 0.006(3) 0.002(3)
C20 0.033(3) 0.048(4) 0.023(3) 0.008(3) 0.011(3) 0.001(3)
C21 0.038(4) 0.036(3) 0.010(2) 0.005(3) 0.001(2) 0.001(2)
C22 0.045(4) 0.033(3) 0.010(3) 0.000(3) -0.004(3) -0.006(2)
C23 0.028(3) 0.036(3) 0.009(3) 0.001(3) 0.000(2) -0.001(2)
C24 0.016(3) 0.036(3) 0.016(3) 0.000(2) 0.001(2) -0.002(2)

loop_
_atom_type_symbol
_atom_type_description
_atom_type_scat_dispersion_real
_atom_type_scat_dispersion_imag
_atom_type_scat_source
C C 0.0181 0.0091 'International Tables Vol C Tables 4.2.6.8 and 6.1.1.4'
H H 0.0000 0.0000 'International Tables Vol C Tables 4.2.6.8 and 6.1.1.4'
Cu Cu -1.9646 0.5888 'International Tables Vol C Tables 4.2.6.8 and 6.1.1.4'
N N 0.0311 0.0180 'International Tables Vol C Tables 4.2.6.8 and 6.1.1.4'
O O 0.0492 0.0322 'International Tables Vol C Tables 4.2.6.8 and 6.1.1.4'

loop_
_exptl_crystal_face_index_h
_exptl_crystal_face_index_k
_exptl_crystal_face_index_l
_exptl_crystal_face_perp_dist
7 7 1 0.2148
6 -7 5 0.2326
4 -8 4 0.2437
-2 -10 2 0.2794
-2 9 -4 0.3131
-5 7 -4 0.3211
4 -2 -10 0.1086
2 -1 10 0.1121
1 -2 10 0.1159
5 6 7 0.1948
2 6 -8 0.2045
4 -8 -4 0.2041
8 -4 -5 0.2054
7 7 -2 0.2001
2 1 -10 0.1267
1 0 11 0.0950
-1 0 -11 0.0970
-8 -5 -2 0.1877
-9 -4 1 0.1995
-8 5 1 0.2967
-6 8 1 0.3126
-7 4 6 0.2419
6 7 -4 0.1914
-4 2 10 0.1598
-3 3 9 0.1792
-5 -2 8 0.1676
0 0 11 0.0703
0 1 10 0.0898
4 7 -7 0.1923
6 -8 -3 0.1966
8 -6 -3 0.2119

loop_
_geom_angle_atom_site_label_1
_geom_angle_atom_site_label_2
_geom_angle_atom_site_label_3
_geom_angle_site_symmetry_1
_geom_angle_site_symmetry_3
_geom_angle
_geom_angle_publ_flag
N1 Cu1 O1 . . 96.2(2) ?
N2 Cu1 O1 . . 103.8(2) ?
N2 Cu1 N1 . . 86.85(19) ?
N2 Cu1 N3 . . 86.1(2) ?
N2 Cu1 N4 . . 148.5(2) ?
N3 Cu1 O1 . . 111.8(2) ?
N3 Cu1 N1 . . 152.0(2) ?
N4 Cu1 O1 . . 107.4(2) ?
N4 Cu1 N1 . . 85.93(19) ?
N4 Cu1 N3 . . 86.1(2) ?
N5 Cu2 O4 . . 108.55(19) ?
N6 Cu2 O4 . . 103.2(2) ?
N6 Cu2 N5 . . 86.4(2) ?
N6 Cu2 N7 . . 86.2(2) ?
N7 Cu2 O4 . . 97.5(2) ?
N7 Cu2 N5 . . 153.9(2) ?
N8 Cu2 O4 . . 108.0(2) ?
N8 Cu2 N5 . . 86.4(2) ?
N8 Cu2 N6 . . 148.7(2) ?
N8 Cu2 N7 . . 87.0(2) ?
N9 O1 Cu1 . . 118.9(4) ?
Cu2 O4 H4A . . 110(6) ?
Cu2 O4 H4B . . 129(7) ?
H4A O4 H4B . . 106(4) ?
H14A O14 H14B . . 109(4) ?
H15A O15 H15B . . 110(4) ?
H16C O16 H16D . . 107(4) ?
C1 N1 Cu1 . . 101.5(3) ?
C1 N1 C8 . . 111.4(4) ?
C8 N1 Cu1 . . 106.2(3) ?
C9 N1 Cu1 . . 112.8(3) ?
C9 N1 C1 . . 113.3(5) ?
C9 N1 C8 . . 111.0(5) ?
Cu1 N2 H2 . . 120(4) ?
C2 N2 Cu1 . . 109.2(4) ?
C2 N2 H2 . . 97(4) ?
C3 N2 Cu1 . . 104.3(4) ?
C3 N2 H2 . . 112(4) ?
C3 N2 C2 . . 114.8(5) ?
Cu1 N3 H3 . . 109(4) ?
C4 N3 Cu1 . . 108.3(4) ?
C4 N3 H3 . . 105(4) ?
C4 N3 C5 . . 115.0(5) ?
C5 N3 Cu1 . . 103.1(4) ?
C5 N3 H3 . . 116(4) ?
Cu1 N4 H4 . . 113(4) ?
C6 N4 Cu1 . . 108.6(4) ?
C6 N4 H4 . . 105(4) ?
C6 N4 C7 . . 113.9(5) ?
C7 N4 Cu1 . . 102.6(4) ?
C7 N4 H4 . . 114(4) ?
C16 N5 Cu2 . . 110.9(3) ?
C17 N5 Cu2 . . 101.8(3) ?
C17 N5 C16 . . 113.0(4) ?
C17 N5 C24 . . 111.3(5) ?
C24 N5 Cu2 . . 106.4(3) ?
C24 N5 C16 . . 112.6(4) ?
Cu2 N6 H6 . . 107(4) ?
C18 N6 Cu2 . . 109.7(4) ?
C18 N6 H6 . . 114(4) ?
C19 N6 Cu2 . . 103.5(4) ?
C19 N6 H6 . . 107(4) ?
C19 N6 C18 . . 114.3(5) ?
Cu2 N7 H7 . . 124(5) ?
C20 N7 Cu2 . . 107.4(4) ?
C20 N7 H7 . . 108(4) ?
C21 N7 Cu2 . . 103.2(4) ?
C21 N7 H7 . . 100(4) ?
C21 N7 C20 . . 114.7(5) ?
Cu2 N8 H8 . . 114(4) ?
C22 N8 Cu2 . . 108.3(4) ?
C22 N8 H8 . . 105(4) ?
C22 N8 C23 . . 114.9(5) ?
C23 N8 Cu2 . . 102.7(4) ?
C23 N8 H8 . . 111(4) ?
O1 N9 O2 . . 117.4(6) ?
O1 N9 O3 . . 122.9(6) ?
O3 N9 O2 . . 119.4(5) ?
O5 N10 O6 . . 121.6(6) ?
O5 N10 O7 . . 119.1(5) ?
O6 N10 O7 . . 119.2(6) ?
O9 N11 O8 . . 117.8(6) ?
O9 N11 O10 . . 123.0(6) ?
O10 N11 O8 . . 119.2(6) ?
O12 N12 O11 . . 121.1(5) ?
O12 N12 O13 . . 120.2(6) ?
O13 N12 O11 . . 118.6(5) ?
N1 C1 H1A . . 109.7 ?
N1 C1 H1B . . 109.7 ?
N1 C1 C2 . . 109.7(5) ?
H1A C1 H1B . . 108.2 ?
C2 C1 H1A . . 109.7 ?
C2 C1 H1B . . 109.7 ?
N2 C2 C1 . . 109.0(5) ?
N2 C2 H2A . . 109.9 ?
N2 C2 H2B . . 109.9 ?
C1 C2 H2A . . 109.9 ?
C1 C2 H2B . . 109.9 ?
H2A C2 H2B . . 108.3 ?
N2 C3 H3A . . 110.2 ?
N2 C3 H3B . . 110.2 ?
N2 C3 C4 . . 107.5(5) ?
H3A C3 H3B . . 108.5 ?
C4 C3 H3A . . 110.2 ?
C4 C3 H3B . . 110.2 ?
N3 C4 C3 . . 109.3(5) ?
N3 C4 H4C . . 109.8 ?
N3 C4 H4D . . 109.8 ?
C3 C4 H4C . . 109.8 ?
C3 C4 H4D . . 109.8 ?
H4C C4 H4D . . 108.3 ?
N3 C5 H5A . . 110.0 ?
N3 C5 H5B . . 110.0 ?
N3 C5 C6 . . 108.3(5) ?
H5A C5 H5B . . 108.4 ?
C6 C5 H5A . . 110.0 ?
C6 C5 H5B . . 110.0 ?
N4 C6 C5 . . 109.3(5) ?
N4 C6 H6A . . 109.8 ?
N4 C6 H6B . . 109.8 ?
C5 C6 H6A . . 109.8 ?
C5 C6 H6B . . 109.8 ?
H6A C6 H6B . . 108.3 ?
N4 C7 H7A . . 110.3 ?
N4 C7 H7B . . 110.3 ?
N4 C7 C8 . . 107.2(5) ?
H7A C7 H7B . . 108.5 ?
C8 C7 H7A . . 110.3 ?
C8 C7 H7B . . 110.3 ?
N1 C8 C7 . . 110.1(5) ?
N1 C8 H8A . . 109.7 ?
N1 C8 H8B . . 109.7 ?
C7 C8 H8A . . 109.7 ?
C7 C8 H8B . . 109.7 ?
H8A C8 H8B . . 108.2 ?
N1 C9 H9A . . 108.3 ?
N1 C9 H9B . . 108.3 ?
N1 C9 C10 . . 115.9(4) ?
H9A C9 H9B . . 107.4 ?
C10 C9 H9A . . 108.3 ?
C10 C9 H9B . . 108.3 ?
C11 C10 C9 . . 120.7(5) ?
C11 C10 C15 . . 118.3(5) ?
C15 C10 C9 . . 120.9(5) ?
C10 C11 H11 . . 119.6 ?
C12 C11 C10 . . 120.7(5) ?
C12 C11 H11 . . 119.6 ?
C11 C12 H12 . . 119.9 ?
C11 C12 C13 . . 120.1(5) ?
C13 C12 H12 . . 119.9 ?
C12 C13 C16 . . 119.9(5) ?
C14 C13 C12 . . 119.6(5) ?
C14 C13 C16 . . 120.5(5) ?
C13 C14 H14 . . 120.0 ?
C13 C14 C15 . . 119.9(6) ?
C15 C14 H14 . . 120.0 ?
C10 C15 H15 . . 119.4 ?
C14 C15 C10 . . 121.3(6) ?
C14 C15 H15 . . 119.4 ?
N5 C16 C13 . . 115.8(4) ?
N5 C16 H16A . . 108.3 ?
N5 C16 H16B . . 108.3 ?
C13 C16 H16A . . 108.3 ?
C13 C16 H16B . . 108.3 ?
H16A C16 H16B . . 107.4 ?
N5 C17 H17A . . 109.5 ?
N5 C17 H17B . . 109.5 ?
N5 C17 C18 . . 110.8(5) ?
H17A C17 H17B . . 108.1 ?
C18 C17 H17A . . 109.5 ?
C18 C17 H17B . . 109.5 ?
N6 C18 C17 . . 108.7(5) ?
N6 C18 H18A . . 109.9 ?
N6 C18 H18B . . 109.9 ?
C17 C18 H18A . . 109.9 ?
C17 C18 H18B . . 109.9 ?
H18A C18 H18B . . 108.3 ?
N6 C19 H19A . . 110.2 ?
N6 C19 H19B . . 110.2 ?
N6 C19 C20 . . 107.6(6) ?
H19A C19 H19B . . 108.5 ?
C20 C19 H19A . . 110.2 ?
C20 C19 H19B . . 110.2 ?
N7 C20 C19 . . 110.2(5) ?
N7 C20 H20A . . 109.6 ?
N7 C20 H20B . . 109.6 ?
C19 C20 H20A . . 109.6 ?
C19 C20 H20B . . 109.6 ?
H20A C20 H20B . . 108.1 ?
N7 C21 H21A . . 109.9 ?
N7 C21 H21B . . 109.9 ?
N7 C21 C22 . . 109.1(5) ?
H21A C21 H21B . . 108.3 ?
C22 C21 H21A . . 109.9 ?
C22 C21 H21B . . 109.9 ?
N8 C22 C21 . . 109.5(5) ?
N8 C22 H22A . . 109.8 ?
N8 C22 H22B . . 109.8 ?
C21 C22 H22A . . 109.8 ?
C21 C22 H22B . . 109.8 ?
H22A C22 H22B . . 108.2 ?
N8 C23 H23A . . 110.4 ?
N8 C23 H23B . . 110.4 ?
N8 C23 C24 . . 106.5(5) ?
H23A C23 H23B . . 108.6 ?
C24 C23 H23A . . 110.4 ?
C24 C23 H23B . . 110.4 ?
N5 C24 C23 . . 109.8(5) ?
N5 C24 H24A . . 109.7 ?
N5 C24 H24B . . 109.7 ?
C23 C24 H24A . . 109.7 ?
C23 C24 H24B . . 109.7 ?
H24A C24 H24B . . 108.2 ?

loop_
_geom_bond_atom_site_label_1
_geom_bond_atom_site_label_2
_geom_bond_site_symmetry_2
_geom_bond_distance
_geom_bond_publ_flag
Cu1 O1 . 2.170(5) ?
Cu1 N1 . 2.065(5) ?
Cu1 N2 . 2.011(5) ?
Cu1 N3 . 2.026(5) ?
Cu1 N4 . 2.013(5) ?
Cu2 O4 . 2.141(5) ?
Cu2 N5 . 2.044(5) ?
Cu2 N6 . 2.017(5) ?
Cu2 N7 . 2.019(5) ?
Cu2 N8 . 2.000(5) ?
O1 N9 . 1.211(7) ?
O2 N9 . 1.281(8) ?
O3 N9 . 1.237(7) ?
O4 H4A . 0.85(3) ?
O4 H4B . 0.85(3) ?
O5 N10 . 1.241(8) ?
O6 N10 . 1.246(7) ?
O7 N10 . 1.261(7) ?
O8 N11 . 1.254(7) ?
O9 N11 . 1.225(8) ?
O10 N11 . 1.236(7) ?
O11 N12 . 1.255(7) ?
O12 N12 . 1.238(7) ?
O13 N12 . 1.252(7) ?
O14 H14A . 0.84(2) ?
O14 H14B . 0.85(3) ?
O15 H15A . 0.84(3) ?
O15 H15B . 0.83(3) ?
O16 H16C . 0.84(3) ?
O16 H16D . 0.85(3) ?
N1 C1 . 1.492(7) ?
N1 C8 . 1.505(7) ?
N1 C9 . 1.489(7) ?
N2 H2 . 0.98(3) ?
N2 C2 . 1.488(8) ?
N2 C3 . 1.486(7) ?
N3 H3 . 0.99(3) ?
N3 C4 . 1.482(8) ?
N3 C5 . 1.496(8) ?
N4 H4 . 0.99(3) ?
N4 C6 . 1.478(8) ?
N4 C7 . 1.490(7) ?
N5 C16 . 1.508(7) ?
N5 C17 . 1.491(7) ?
N5 C24 . 1.501(7) ?
N6 H6 . 0.97(3) ?
N6 C18 . 1.484(8) ?
N6 C19 . 1.471(7) ?
N7 H7 . 0.97(3) ?
N7 C20 . 1.480(9) ?
N7 C21 . 1.479(8) ?
N8 H8 . 0.98(3) ?
N8 C22 . 1.484(7) ?
N8 C23 . 1.489(8) ?
C1 H1A . 0.9900 ?
C1 H1B . 0.9900 ?
C1 C2 . 1.535(9) ?
C2 H2A . 0.9900 ?
C2 H2B . 0.9900 ?
C3 H3A . 0.9900 ?
C3 H3B . 0.9900 ?
C3 C4 . 1.526(9) ?
C4 H4C . 0.9900 ?
C4 H4D . 0.9900 ?
C5 H5A . 0.9900 ?
C5 H5B . 0.9900 ?
C5 C6 . 1.499(9) ?
C6 H6A . 0.9900 ?
C6 H6B . 0.9900 ?
C7 H7A . 0.9900 ?
C7 H7B . 0.9900 ?
C7 C8 . 1.510(8) ?
C8 H8A . 0.9900 ?
C8 H8B . 0.9900 ?
C9 H9A . 0.9900 ?
C9 H9B . 0.9900 ?
C9 C10 . 1.518(8) ?
C10 C11 . 1.390(8) ?
C10 C15 . 1.392(9) ?
C11 H11 . 0.9500 ?
C11 C12 . 1.386(8) ?
C12 H12 . 0.9500 ?
C12 C13 . 1.397(8) ?
C13 C14 . 1.377(8) ?
C13 C16 . 1.511(8) ?
C14 H14 . 0.9500 ?
C14 C15 . 1.387(8) ?
C15 H15 . 0.9500 ?
C16 H16A . 0.9900 ?
C16 H16B . 0.9900 ?
C17 H17A . 0.9900 ?
C17 H17B . 0.9900 ?
C17 C18 . 1.517(9) ?
C18 H18A . 0.9900 ?
C18 H18B . 0.9900 ?
C19 H19A . 0.9900 ?
C19 H19B . 0.9900 ?
C19 C20 . 1.508(10) ?
C20 H20A . 0.9900 ?
C20 H20B . 0.9900 ?
C21 H21A . 0.9900 ?
C21 H21B . 0.9900 ?
C21 C22 . 1.514(9) ?
C22 H22A . 0.9900 ?
C22 H22B . 0.9900 ?
C23 H23A . 0.9900 ?
C23 H23B . 0.9900 ?
C23 C24 . 1.521(8) ?
C24 H24A . 0.9900 ?
C24 H24B . 0.9900 ?

loop_
_geom_hbond_atom_site_label_D
_geom_hbond_atom_site_label_H
_geom_hbond_atom_site_label_A
_geom_hbond_site_symmetry_A
_geom_hbond_distance_DH
_geom_hbond_distance_HA
_geom_hbond_distance_DA
_geom_hbond_angle_DHA
_geom_hbond_publ_flag
N2 H2 O7 3_656 0.98(3) 2.10(3) 3.046(7) 162(6) yes
N3 H3 O10 4_467 0.99(3) 2.17(5) 3.032(7) 145(6) yes
N4 H4 O13 1_565 0.99(3) 2.06(5) 2.929(8) 146(6) yes
N6 H6 O13 3_756 0.97(3) 1.95(3) 2.900(7) 167(6) yes
N7 H7 O16 4_556 0.97(3) 2.00(4) 2.934(7) 160(6) yes
N8 H8 O5 . 0.98(3) 2.06(3) 3.015(7) 165(6) yes
O4 H4A O8 . 0.85(3) 2.07(6) 2.794(8) 143(7) yes
O14 H14A O8 . 0.84(2) 2.01(3) 2.740(7) 145(5) yes
O14 H14B O7 . 0.85(3) 2.16(3) 2.865(7) 140(5) yes
O15 H15A O14 . 0.84(3) 1.91(3) 2.742(7) 169(8) yes
O15 H15B O11 . 0.83(3) 2.03(4) 2.825(7) 159(8) yes
O16 H16C O15 . 0.84(3) 2.06(5) 2.802(7) 147(7) yes
O16 H16D O3 1_545 0.85(3) 2.05(5) 2.830(7) 153(9) yes

loop_
_geom_torsion_atom_site_label_1
_geom_torsion_atom_site_label_2
_geom_torsion_atom_site_label_3
_geom_torsion_atom_site_label_4
_geom_torsion_site_symmetry_1
_geom_torsion_site_symmetry_2
_geom_torsion_site_symmetry_3
_geom_torsion_site_symmetry_4
_geom_torsion
_geom_torsion_publ_flag
Cu1 O1 N9 O2 . . . . 21.7(8) ?
Cu1 O1 N9 O3 . . . . -164.3(5) ?
Cu1 N1 C1 C2 . . . . 49.1(5) ?
Cu1 N1 C8 C7 . . . . 24.5(5) ?
Cu1 N1 C9 C10 . . . . -178.2(4) ?
Cu1 N2 C2 C1 . . . . 24.8(6) ?
Cu1 N2 C3 C4 . . . . 49.5(5) ?
Cu1 N3 C4 C3 . . . . 27.1(6) ?
Cu1 N3 C5 C6 . . . . 49.3(5) ?
Cu1 N4 C6 C5 . . . . 27.9(6) ?
Cu1 N4 C7 C8 . . . . 54.2(5) ?
Cu2 N5 C16 C13 . . . . 175.5(4) ?
Cu2 N5 C17 C18 . . . . -49.1(5) ?
Cu2 N5 C24 C23 . . . . -24.9(6) ?
Cu2 N6 C18 C17 . . . . -22.2(6) ?
Cu2 N6 C19 C20 . . . . -50.2(5) ?
Cu2 N7 C20 C19 . . . . -26.4(6) ?
Cu2 N7 C21 C22 . . . . -47.7(5) ?
Cu2 N8 C22 C21 . . . . -26.3(6) ?
Cu2 N8 C23 C24 . . . . -54.1(5) ?
N1 C1 C2 N2 . . . . -51.4(6) ?
N1 C9 C10 C11 . . . . 94.2(6) ?
N1 C9 C10 C15 . . . . -86.7(7) ?
N2 C3 C4 N3 . . . . -52.0(7) ?
N3 C5 C6 N4 . . . . -52.8(7) ?
N4 C7 C8 N1 . . . . -53.8(6) ?
N5 C17 C18 N6 . . . . 49.2(6) ?
N6 C19 C20 N7 . . . . 52.6(7) ?
N7 C21 C22 N8 . . . . 50.9(7) ?
N8 C23 C24 N5 . . . . 53.9(6) ?
C1 N1 C8 C7 . . . . -85.3(6) ?
C1 N1 C9 C10 . . . . -63.5(7) ?
C2 N2 C3 C4 . . . . 168.9(5) ?
C3 N2 C2 C1 . . . . -91.8(6) ?
C4 N3 C5 C6 . . . . 166.9(5) ?
C5 N3 C4 C3 . . . . -87.5(6) ?
C6 N4 C7 C8 . . . . 171.4(5) ?
C7 N4 C6 C5 . . . . -85.7(6) ?
C8 N1 C1 C2 . . . . 161.9(5) ?
C8 N1 C9 C10 . . . . 62.7(6) ?
C9 N1 C1 C2 . . . . -72.1(6) ?
C9 N1 C8 C7 . . . . 147.5(5) ?
C9 C10 C11 C12 . . . . 178.5(5) ?
C9 C10 C15 C14 . . . . -179.2(5) ?
C10 C11 C12 C13 . . . . 0.9(8) ?
C11 C10 C15 C14 . . . . 0.0(8) ?
C11 C12 C13 C14 . . . . -0.3(8) ?
C11 C12 C13 C16 . . . . -179.1(5) ?
C12 C13 C14 C15 . . . . -0.5(8) ?
C12 C13 C16 N5 . . . . 90.8(7) ?
C13 C14 C15 C10 . . . . 0.6(8) ?
C14 C13 C16 N5 . . . . -88.0(6) ?
C15 C10 C11 C12 . . . . -0.7(8) ?
C16 N5 C17 C18 . . . . 70.0(6) ?
C16 N5 C24 C23 . . . . -146.6(5) ?
C16 C13 C14 C15 . . . . 178.3(5) ?
C17 N5 C16 C13 . . . . 61.9(7) ?
C17 N5 C24 C23 . . . . 85.3(6) ?
C18 N6 C19 C20 . . . . -169.5(5) ?
C19 N6 C18 C17 . . . . 93.5(6) ?
C20 N7 C21 C22 . . . . -164.2(5) ?
C21 N7 C20 C19 . . . . 87.7(6) ?
C22 N8 C23 C24 . . . . -171.5(5) ?
C23 N8 C22 C21 . . . . 87.8(6) ?
C24 N5 C16 C13 . . . . -65.3(6) ?
C24 N5 C17 C18 . . . . -162.1(5) ?

loop_
_twin_individual_id
_twin_individual_mass_fraction_refined
1 0.64(5)
2 0.36(5)
